data_7002443
loop_
_publ_author_name
'Guo, Li-Rong'
'Zhu, Feng'
'Chen, Yu'
'Li, Yi-Zhi'
'Zheng, Li-Min'

_publ_section_title
;
 Layered copper compounds based on 4-(3-bromothienyl)phosphonate (BTP):
 weak ferromagnetism observed in
 [Cu2(4,4&#x2032;-bpy)0.5(BTP)2]&#x00B7;H2O
;
_journal_issue 40
_journal_name_full 'Dalton Transactions'
_journal_page_first 8548
_journal_page_last 8554
_journal_paper_doi 10.1039/b907356f
_journal_year 2009
_chemical_formula_moiety 'C4 H4 Br Cu O4 P S'
_chemical_formula_sum 'C4 H4 Br Cu O4 P S'
_chemical_formula_weight 322.55
_chemical_name_systematic
;
?
;
_space_group_IT_number 14
_symmetry_cell_setting monoclinic
_symmetry_space_group_name_Hall '-P 2ybc'
_symmetry_space_group_name_H-M 'P 1 21/c 1'
_atom_sites_solution_hydrogens geom
_atom_sites_solution_primary direct
_atom_sites_solution_secondary difmap
_audit_creation_method SHELXL-97
_cell_angle_alpha 90.00
_cell_angle_beta 99.822(12)
_cell_angle_gamma 90.00
_cell_formula_units_Z 4
_cell_length_a 13.578(11)
_cell_length_b 7.587(6)
_cell_length_c 7.956(6)
_cell_measurement_reflns_used 979
_cell_measurement_temperature 291(2)
_cell_measurement_theta_max 24.32
_cell_measurement_theta_min 3.04
_cell_volume 807.6(11)
_computing_cell_refinement SMART
_computing_data_collection 'SMART (Bruker, 2000)'
_computing_data_reduction 'SAINT (Bruker, 2000)'
_computing_molecular_graphics SHELXTL
_computing_publication_material SHELXTL
_computing_structure_refinement SHELXTL
_computing_structure_solution 'SHELXTL (Bruker, 2000)'
_diffrn_ambient_temperature 291(2)
_diffrn_measured_fraction_theta_full 0.997
_diffrn_measured_fraction_theta_max 0.997
_diffrn_measurement_device_type 'Bruker Smart Aepex CCD'
_diffrn_measurement_method 'phi and omega scans'
_diffrn_radiation_monochromator graphite
_diffrn_radiation_source 'sealed tube'
_diffrn_radiation_type MoK\a
_diffrn_radiation_wavelength 0.71073
_diffrn_reflns_av_R_equivalents 0.0444
_diffrn_reflns_av_sigmaI/netI 0.0487
_diffrn_reflns_limit_h_max 11
_diffrn_reflns_limit_h_min -16
_diffrn_reflns_limit_k_max 9
_diffrn_reflns_limit_k_min -9
_diffrn_reflns_limit_l_max 9
_diffrn_reflns_limit_l_min -9
_diffrn_reflns_number 4183
_diffrn_reflns_theta_full 25.99
_diffrn_reflns_theta_max 25.99
_diffrn_reflns_theta_min 3.05
_exptl_absorpt_coefficient_mu 8.074
_exptl_absorpt_correction_T_max 0.38
_exptl_absorpt_correction_T_min 0.16
_exptl_absorpt_correction_type multi-scan
_exptl_absorpt_process_details 'SADABS: Bruker, 2000'
_exptl_crystal_colour blue
_exptl_crystal_density_diffrn 2.653
_exptl_crystal_density_method 'not measured'
_exptl_crystal_description plate
_exptl_crystal_F_000 620
_exptl_crystal_size_max 0.26
_exptl_crystal_size_mid 0.20
_exptl_crystal_size_min 0.12
_refine_diff_density_max 0.561
_refine_diff_density_min -0.658
_refine_diff_density_rms 0.149
_refine_ls_extinction_method none
_refine_ls_goodness_of_fit_ref 1.077
_refine_ls_hydrogen_treatment constr
_refine_ls_matrix_type full
_refine_ls_number_parameters 109
_refine_ls_number_reflns 1582
_refine_ls_number_restraints 0
_refine_ls_restrained_S_all 1.077
_refine_ls_R_factor_all 0.0738
_refine_ls_R_factor_gt 0.0556
_refine_ls_shift/su_max 0.000
_refine_ls_shift/su_mean 0.000
_refine_ls_structure_factor_coef Fsqd
_refine_ls_weighting_details 'calc w=1/[\s^2^(Fo^2^)+(0.08P)^2^+1.99P] where P=(Fo^2^+2Fc^2^)/3'
_refine_ls_weighting_scheme calc
_refine_ls_wR_factor_gt 0.1348
_refine_ls_wR_factor_ref 0.1417
_reflns_number_gt 1302
_reflns_number_total 1582
_reflns_threshold_expression >2sigma(I)
_cod_data_source_file b907356f.txt
_cod_data_source_block 1
_cod_depositor_comments
;
The following automatic conversions were performed:
'_symmetry_cell_setting' value 'Monoclinic' changed to 'monoclinic'
according to '/home/saulius/struct/CIF-dictionaries/cif_core.dic'
dictionary named 'cif_core.dic' version 2.4.1 from 2010-06-29.

Automatic conversion script
Id: cif_fix_enum 1527 2010-12-29 10:47:43Z saulius 
;
_cod_original_cell_volume 807.5(11)
_cod_original_sg_symbol_H-M P2(1)/c
_cod_database_code 7002443

loop_
_symmetry_equiv_pos_as_xyz
'x, y, z'
'-x, y+1/2, -z+1/2'
'-x, -y, -z'
'x, -y-1/2, z-1/2'

loop_
_atom_site_label
_atom_site_type_symbol
_atom_site_fract_x
_atom_site_fract_y
_atom_site_fract_z
_atom_site_U_iso_or_equiv
_atom_site_adp_type
_atom_site_occupancy
_atom_site_symmetry_multiplicity
_atom_site_calc_flag
_atom_site_refinement_flags
_atom_site_disorder_assembly
_atom_site_disorder_group
Br1 Br 0.17442(6) 0.40162(11) 0.42235(11) 0.0402(3) Uani 1 1 d . . .
C1 C 0.2586(7) 0.7542(11) 0.4365(10) 0.0372(19) Uani 1 1 d . . .
C2 C 0.1718(6) 0.6521(11) 0.4192(12) 0.040(2) Uani 1 1 d . . .
C3 C 0.0842(7) 0.7369(12) 0.4028(11) 0.0390(19) Uani 1 1 d . . .
H3 H 0.0219 0.6835 0.3942 0.047 Uiso 1 1 calc R . .
C4 C 0.2339(7) 0.9292(13) 0.4274(11) 0.045(2) Uani 1 1 d . . .
H4 H 0.2798 1.0210 0.4348 0.054 Uiso 1 1 calc R . .
Cu1 Cu 0.50025(7) 0.99680(11) 0.69128(11) 0.0258(3) Uani 1 1 d . . .
O1 O 0.4035(4) 0.5811(8) 0.6289(7) 0.0373(13) Uani 1 1 d . . .
O2 O 0.4498(5) 0.8583(8) 0.4836(7) 0.0402(14) Uani 1 1 d . . .
O3 O 0.4003(4) 0.5813(8) 0.3088(8) 0.0398(14) Uani 1 1 d . . .
O1W O 0.6278(4) 0.7500(8) 0.7788(7) 0.0399(14) Uani 1 1 d . . .
H1A H 0.6428 0.8545 0.7540 0.048 Uiso 1 1 d R . .
H1B H 0.6694 0.7138 0.8639 0.048 Uiso 1 1 d R . .
P1 P 0.38630(18) 0.6866(3) 0.4664(3) 0.0398(6) Uani 1 1 d . . .
S1 S 0.10510(17) 0.9563(3) 0.4002(3) 0.0392(5) Uani 1 1 d . . .

loop_
_atom_site_aniso_label
_atom_site_aniso_U_11
_atom_site_aniso_U_22
_atom_site_aniso_U_33
_atom_site_aniso_U_23
_atom_site_aniso_U_13
_atom_site_aniso_U_12
Br1 0.0422(5) 0.0382(5) 0.0421(5) -0.0044(4) 0.0127(4) -0.0098(4)
C1 0.051(5) 0.030(4) 0.029(4) -0.008(3) 0.003(3) -0.001(4)
C2 0.042(5) 0.027(4) 0.050(5) 0.013(4) 0.003(4) 0.004(4)
C3 0.044(5) 0.038(5) 0.037(5) -0.001(4) 0.011(4) 0.004(4)
C4 0.047(5) 0.048(5) 0.039(5) 0.005(4) 0.006(4) 0.004(4)
Cu1 0.0314(5) 0.0237(5) 0.0230(5) 0.0024(3) 0.0070(4) -0.0024(4)
O1 0.028(3) 0.046(3) 0.036(3) 0.001(3) 0.001(2) -0.004(2)
O2 0.048(3) 0.035(3) 0.036(3) 0.006(2) 0.001(3) -0.008(3)
O3 0.041(3) 0.035(3) 0.046(4) -0.007(3) 0.013(3) -0.001(3)
O1W 0.037(3) 0.041(3) 0.045(3) 0.004(3) 0.016(3) 0.011(3)
P1 0.0436(13) 0.0346(12) 0.0407(13) 0.0013(9) 0.0054(10) 0.0008(9)
S1 0.0406(12) 0.0325(11) 0.0444(12) 0.0035(9) 0.0067(9) 0.0107(9)

loop_
_atom_type_symbol
_atom_type_description
_atom_type_scat_dispersion_real
_atom_type_scat_dispersion_imag
_atom_type_scat_source
C C 0.0033 0.0016 'International Tables Vol C Tables 4.2.6.8 and 6.1.1.4'
H H 0.0000 0.0000 'International Tables Vol C Tables 4.2.6.8 and 6.1.1.4'
O O 0.0106 0.0060 'International Tables Vol C Tables 4.2.6.8 and 6.1.1.4'
P P 0.1023 0.0942 'International Tables Vol C Tables 4.2.6.8 and 6.1.1.4'
S S 0.1246 0.1234 'International Tables Vol C Tables 4.2.6.8 and 6.1.1.4'
Cu Cu 0.3201 1.2651 'International Tables Vol C Tables 4.2.6.8 and 6.1.1.4'
Br Br -0.2901 2.4595 'International Tables Vol C Tables 4.2.6.8 and 6.1.1.4'

loop_
_geom_angle_atom_site_label_1
_geom_angle_atom_site_label_2
_geom_angle_atom_site_label_3
_geom_angle
_geom_angle_site_symmetry_1
_geom_angle_site_symmetry_3
_geom_angle_publ_flag
C4 C1 C2 109.8(8) . . ?
C4 C1 P1 120.6(7) . . ?
C2 C1 P1 129.6(7) . . ?
C3 C2 C1 117.6(9) . . ?
C3 C2 Br1 119.7(7) . . ?
C1 C2 Br1 122.6(7) . . ?
C2 C3 S1 109.0(7) . . ?
C2 C3 H3 125.5 . . ?
S1 C3 H3 125.5 . . ?
C1 C4 S1 110.7(8) . . ?
C1 C4 H4 124.6 . . ?
S1 C4 H4 124.6 . . ?
O3 Cu1 O1 101.3(3) 4_576 2_656 ?
O3 Cu1 O2 94.1(3) 4_576 . ?
O1 Cu1 O2 156.1(3) 2_656 . ?
O3 Cu1 O2 153.0(3) 4_576 3_676 ?
O1 Cu1 O2 94.0(3) 2_656 3_676 ?
O2 Cu1 O2 79.6(3) . 3_676 ?
O3 Cu1 Cu1 128.8(2) 4_576 3_676 ?
O1 Cu1 Cu1 129.75(19) 2_656 3_676 ?
O2 Cu1 Cu1 39.84(17) . 3_676 ?
O2 Cu1 Cu1 39.77(17) 3_676 3_676 ?
P1 O1 Cu1 145.3(4) . 2_646 ?
P1 O2 Cu1 128.8(4) . . ?
P1 O2 Cu1 130.8(4) . 3_676 ?
Cu1 O2 Cu1 100.4(3) . 3_676 ?
P1 O3 Cu1 141.2(4) . 4_575 ?
H1A O1W H1B 109.5 . . ?
O1 P1 O3 113.9(4) . . ?
O1 P1 O2 111.6(3) . . ?
O3 P1 O2 111.5(4) . . ?
O1 P1 C1 105.8(4) . . ?
O3 P1 C1 107.1(3) . . ?
O2 P1 C1 106.4(4) . . ?
C3 S1 C4 92.8(5) . . ?

loop_
_geom_bond_atom_site_label_1
_geom_bond_atom_site_label_2
_geom_bond_distance
_geom_bond_site_symmetry_2
_geom_bond_publ_flag
Br1 C2 1.901(9) . ?
C1 C4 1.368(12) . ?
C1 C2 1.396(12) . ?
C1 P1 1.785(9) . ?
C2 C3 1.339(12) . ?
C3 S1 1.690(9) . ?
C3 H3 0.9300 . ?
C4 S1 1.737(10) . ?
C4 H4 0.9300 . ?
Cu1 O3 1.871(6) 4_576 ?
Cu1 O1 1.878(6) 2_656 ?
Cu1 O2 1.979(6) . ?
Cu1 O2 1.982(6) 3_676 ?
Cu1 Cu1 3.043(3) 3_676 ?
O1 P1 1.504(6) . ?
O1 Cu1 1.878(6) 2_646 ?
O2 P1 1.555(6) . ?
O2 Cu1 1.982(6) 3_676 ?
O3 P1 1.526(6) . ?
O3 Cu1 1.871(6) 4_575 ?
O1W H1A 0.8501 . ?
O1W H1B 0.8499 . ?
